data_2242327
loop_
_publ_author_name
'Fangmann, Pia'
'Schmidtmann, Marc'
'Beckhaus, R\"udiger'

_publ_section_title
;
 Crystal structures of
 2,3,8,9,14,15-hexamethyl-5,6,11,12,17,18-hexaazatrinaphthylene and
 2,3,8,9,14,15-hexaphenyl-5,6,11,12,17,18-hexazatrinaphthylene
 dichloromethane disolvate
;
_journal_issue 2
_journal_name_full 'Acta Crystallographica Section E'
_journal_page_first 167
_journal_page_last 171
_journal_paper_doi 10.1107/S2056989018000725
_journal_volume 74
_journal_year 2018
_chemical_formula_iupac 'C60 H36 N6, 2C H2 Cl2'
_chemical_formula_moiety 'C60 H36 N6, 2(C H2 Cl2)'
_chemical_formula_sum 'C62 H40 Cl4 N6'
_chemical_formula_weight 1010.80
_chemical_name_systematic
;
2,3,8,9,14,15-Hexaphenyl-5,6,11,12,17,18-hexazatrinaphthylene dichloromethane
disolvate
;
_space_group_crystal_system triclinic
_space_group_IT_number 2
_space_group_name_Hall '-P 1'
_space_group_name_H-M_alt 'P -1'
_symmetry_space_group_name_Hall '-P 1'
_symmetry_space_group_name_H-M 'P -1'
_atom_sites_solution_hydrogens difmap
_atom_sites_solution_primary direct
_atom_sites_solution_secondary difmap
_audit_creation_method SHELXL-2017/1
_cell_angle_alpha 64.2659(13)
_cell_angle_beta 78.2616(15)
_cell_angle_gamma 88.3530(17)
_cell_formula_units_Z 2
_cell_length_a 9.2629(4)
_cell_length_b 16.3829(6)
_cell_length_c 18.4366(6)
_cell_measurement_reflns_used 9893
_cell_measurement_temperature 100(2)
_cell_measurement_theta_max 30.03
_cell_measurement_theta_min 2.25
_cell_volume 2461.97(16)
_computing_cell_refinement
;
SAINT (Bruker, 2013)
;
_computing_data_collection
;
APEX2 (Bruker, 2013)
;
_computing_data_reduction
;
SAINT (Bruker, 2013)
;
_computing_molecular_graphics
;
DIAMOND (Brandenburg & Putz, 2006)
;
_computing_publication_material
;
publCIF (Westrip, 2010)
;
_computing_structure_refinement
;
<i>SHELXL2017/1</i> (Sheldrick, 2015b)
;
_computing_structure_solution
;
SHELXS-2013/1 (Sheldrick, 2015a)
;
_diffrn_ambient_temperature 100(2)
_diffrn_measured_fraction_theta_full 1.000
_diffrn_measured_fraction_theta_max 1.000
_diffrn_measurement_device_type 'Bruker APEX-II CCD'
_diffrn_measurement_method '\f and \w scans'
_diffrn_radiation_type MoK\a
_diffrn_radiation_wavelength 0.71073
_diffrn_reflns_av_R_equivalents 0.0434
_diffrn_reflns_limit_h_max 13
_diffrn_reflns_limit_h_min -13
_diffrn_reflns_limit_k_max 23
_diffrn_reflns_limit_k_min -23
_diffrn_reflns_limit_l_max 25
_diffrn_reflns_limit_l_min -25
_diffrn_reflns_number 87137
_diffrn_reflns_theta_full 25.242
_diffrn_reflns_theta_max 30.034
_diffrn_reflns_theta_min 1.383
_exptl_absorpt_coefficient_mu 0.290
_exptl_absorpt_correction_T_max 1.0000
_exptl_absorpt_correction_T_min 0.9695
_exptl_absorpt_correction_type multi-scan
_exptl_absorpt_process_details
;
(<i>SADABS</i>; Krause <i>et al.</i>, 2015)
;
_exptl_crystal_colour yellow
_exptl_crystal_density_diffrn 1.364
_exptl_crystal_density_method 'not measured'
_exptl_crystal_description block
_exptl_crystal_F_000 1044
_exptl_crystal_size_max 0.300
_exptl_crystal_size_mid 0.120
_exptl_crystal_size_min 0.100
_refine_diff_density_max 0.837
_refine_diff_density_min -0.839
_refine_ls_extinction_method none
_refine_ls_goodness_of_fit_ref 1.023
_refine_ls_hydrogen_treatment constr
_refine_ls_matrix_type full
_refine_ls_number_parameters 649
_refine_ls_number_reflns 14377
_refine_ls_number_restraints 0
_refine_ls_restrained_S_all 1.023
_refine_ls_R_factor_all 0.0511
_refine_ls_R_factor_gt 0.0390
_refine_ls_shift/su_max 0.001
_refine_ls_shift/su_mean 0.000
_refine_ls_structure_factor_coef Fsqd
_refine_ls_weighting_details 'w=1/[\s^2^(Fo^2^)+(0.0500P)^2^+1.2000P] where P=(Fo^2^+2Fc^2^)/3'
_refine_ls_weighting_scheme calc
_refine_ls_wR_factor_gt 0.0983
_refine_ls_wR_factor_ref 0.1068
_reflns_number_gt 11804
_reflns_number_total 14377
_reflns_threshold_expression 'I > 2\s(I)'
_cod_data_source_file wm5431sup1.cif
_cod_data_source_block 2
_cod_original_cell_volume 2461.98(16)
_cod_database_code 2242327
_shelx_space_group_comment
;
The symmetry employed for this shelxl refinement is uniquely defined
by the following loop, which should always be used as a source of
symmetry information in preference to the above space-group names.
They are only intended as comments.
;
_shelx_estimated_absorpt_t_min 0.918
_shelx_estimated_absorpt_t_max 0.972

loop_
_space_group_symop_operation_xyz
'x, y, z'
'-x, -y, -z'

loop_
_atom_site_type_symbol
_atom_site_label
_atom_site_fract_x
_atom_site_fract_y
_atom_site_fract_z
_atom_site_U_iso_or_equiv
_atom_site_adp_type
_atom_site_calc_flag
_atom_site_occupancy
N N1 0.11926(11) 0.44967(7) 0.60814(6) 0.01193(18) Uani d 1
N N2 0.18060(11) 0.60400(7) 0.45277(6) 0.01252(19) Uani d 1
N N3 0.41523(11) 0.61360(7) 0.33603(6) 0.01264(19) Uani d 1
N N4 0.59471(11) 0.46401(7) 0.36209(6) 0.01232(19) Uani d 1
N N5 0.53889(11) 0.31547(7) 0.51241(6) 0.01196(18) Uani d 1
N N6 0.27642(11) 0.29872(7) 0.62955(6) 0.01280(19) Uani d 1
C C1 0.22651(12) 0.45307(8) 0.54672(7) 0.0107(2) Uani d 1
C C2 0.25958(12) 0.53194(8) 0.46923(7) 0.0111(2) Uani d 1
C C3 0.38735(12) 0.53672(8) 0.40497(7) 0.0110(2) Uani d 1
C C4 0.47903(12) 0.46219(8) 0.41903(7) 0.0109(2) Uani d 1
C C5 0.44562(13) 0.38091(8) 0.49903(7) 0.0110(2) Uani d 1
C C6 0.31672(12) 0.37406(8) 0.55998(7) 0.0113(2) Uani d 1
C C7 0.04205(13) 0.52505(8) 0.59315(7) 0.0116(2) Uani d 1
C C8 -0.06780(13) 0.53019(8) 0.65653(7) 0.0132(2) Uani d 1
H H8 -0.088884 0.479364 0.709104 0.016 Uiso calc 1
C C9 -0.14549(13) 0.60696(8) 0.64431(7) 0.0128(2) Uani d 1
C C10 -0.12054(13) 0.68304(8) 0.56292(7) 0.0128(2) Uani d 1
C C11 -0.01485(13) 0.67705(8) 0.50117(7) 0.0142(2) Uani d 1
H H11 0.000554 0.725739 0.447369 0.017 Uiso calc 1
C C12 0.07124(13) 0.60140(8) 0.51484(7) 0.0122(2) Uani d 1
C C13 -0.24727(13) 0.60780(8) 0.71806(7) 0.0140(2) Uani d 1
C C14 -0.34319(14) 0.53190(9) 0.77210(8) 0.0175(2) Uani d 1
H H14 -0.344709 0.480483 0.761037 0.021 Uiso calc 1
C C15 -0.43664(15) 0.53104(10) 0.84210(8) 0.0229(3) Uani d 1
H H15 -0.502156 0.479426 0.878182 0.028 Uiso calc 1
C C16 -0.43391(16) 0.60558(11) 0.85904(9) 0.0244(3) Uani d 1
H H16 -0.497906 0.605196 0.906536 0.029 Uiso calc 1
C C17 -0.33734(16) 0.68085(10) 0.80636(9) 0.0233(3) Uani d 1
H H17 -0.334699 0.731629 0.818261 0.028 Uiso calc 1
C C18 -0.24461(15) 0.68200(9) 0.73633(8) 0.0181(2) Uani d 1
H H18 -0.178930 0.733655 0.700611 0.022 Uiso calc 1
C C19 -0.20291(13) 0.76731(8) 0.53886(7) 0.0139(2) Uani d 1
C C20 -0.35316(14) 0.76736(9) 0.57128(8) 0.0161(2) Uani d 1
H H20 -0.404730 0.713178 0.614174 0.019 Uiso calc 1
C C21 -0.42778(14) 0.84646(9) 0.54103(8) 0.0185(2) Uani d 1
H H21 -0.529303 0.845922 0.564415 0.022 Uiso calc 1
C C22 -0.35570(15) 0.92581(9) 0.47732(8) 0.0197(3) Uani d 1
H H22 -0.408316 0.978749 0.455846 0.024 Uiso calc 1
C C23 -0.20617(15) 0.92744(9) 0.44508(8) 0.0193(2) Uani d 1
H H23 -0.155738 0.981790 0.401845 0.023 Uiso calc 1
C C24 -0.13024(14) 0.84933(9) 0.47618(8) 0.0172(2) Uani d 1
H H24 -0.027381 0.851395 0.454697 0.021 Uiso calc 1
C C25 0.53512(13) 0.61711(8) 0.27859(7) 0.0127(2) Uani d 1
C C26 0.57330(13) 0.69798(8) 0.20488(7) 0.0144(2) Uani d 1
H H26 0.516697 0.749110 0.198040 0.017 Uiso calc 1
C C27 0.69015(13) 0.70462(8) 0.14283(7) 0.0134(2) Uani d 1
C C28 0.77379(13) 0.62586(8) 0.15212(7) 0.0136(2) Uani d 1
C C29 0.74119(13) 0.54812(8) 0.22552(7) 0.0145(2) Uani d 1
H H29 0.799147 0.497494 0.232495 0.017 Uiso calc 1
C C30 0.62378(13) 0.54171(8) 0.29071(7) 0.0124(2) Uani d 1
C C31 0.72725(13) 0.79506(8) 0.07089(7) 0.0135(2) Uani d 1
C C32 0.61387(14) 0.84510(9) 0.03578(8) 0.0161(2) Uani d 1
H H32 0.515374 0.818781 0.054791 0.019 Uiso calc 1
C C33 0.64453(15) 0.93319(9) -0.02681(8) 0.0183(2) Uani d 1
H H33 0.566824 0.966807 -0.050029 0.022 Uiso calc 1
C C34 0.78795(15) 0.97199(9) -0.05534(8) 0.0184(2) Uani d 1
H H34 0.808594 1.032244 -0.097779 0.022 Uiso calc 1
C C35 0.90129(15) 0.92247(9) -0.02165(8) 0.0186(2) Uani d 1
H H35 0.999785 0.948852 -0.041568 0.022 Uiso calc 1
C C36 0.87189(14) 0.83442(9) 0.04111(8) 0.0168(2) Uani d 1
H H36 0.950247 0.801027 0.063748 0.020 Uiso calc 1
C C37 0.88799(14) 0.62319(8) 0.08340(7) 0.0145(2) Uani d 1
C C38 0.86264(15) 0.65702(9) 0.00340(8) 0.0192(2) Uani d 1
H H38 0.774443 0.686153 -0.008436 0.023 Uiso calc 1
C C39 0.96540(16) 0.64836(10) -0.05883(8) 0.0222(3) Uani d 1
H H39 0.946888 0.671517 -0.112837 0.027 Uiso calc 1
C C40 1.09477(16) 0.60612(9) -0.04259(9) 0.0226(3) Uani d 1
H H40 1.164511 0.600156 -0.085274 0.027 Uiso calc 1
C C41 1.12205(15) 0.57251(9) 0.03644(9) 0.0206(3) Uani d 1
H H41 1.210638 0.543670 0.047843 0.025 Uiso calc 1
C C42 1.01925(14) 0.58124(9) 0.09874(8) 0.0172(2) Uani d 1
H H42 1.038596 0.558314 0.152556 0.021 Uiso calc 1
C C43 0.50237(13) 0.23986(8) 0.58462(7) 0.0120(2) Uani d 1
C C44 0.59874(13) 0.16847(8) 0.60277(7) 0.0136(2) Uani d 1
H H44 0.691680 0.176693 0.566382 0.016 Uiso calc 1
C C45 0.56063(13) 0.08732(8) 0.67207(7) 0.0127(2) Uani d 1
C C46 0.41889(13) 0.07453(8) 0.72707(7) 0.0132(2) Uani d 1
C C47 0.32768(13) 0.14531(8) 0.71244(7) 0.0142(2) Uani d 1
H H47 0.236793 0.137546 0.750318 0.017 Uiso calc 1
C C48 0.36715(13) 0.22959(8) 0.64178(7) 0.0126(2) Uani d 1
C C49 0.67019(13) 0.01680(8) 0.68874(7) 0.0133(2) Uani d 1
C C50 0.74324(14) -0.00492(9) 0.62584(8) 0.0165(2) Uani d 1
H H50 0.717486 0.022263 0.573447 0.020 Uiso calc 1
C C51 0.85324(15) -0.06598(9) 0.63947(8) 0.0197(3) Uani d 1
H H51 0.901409 -0.080790 0.596500 0.024 Uiso calc 1
C C52 0.89332(15) -0.10554(9) 0.71539(8) 0.0198(3) Uani d 1
H H52 0.970025 -0.146296 0.724094 0.024 Uiso calc 1
C C53 0.82030(15) -0.08504(9) 0.77862(8) 0.0189(2) Uani d 1
H H53 0.846503 -0.112295 0.830896 0.023 Uiso calc 1
C C54 0.70939(14) -0.02491(9) 0.76543(8) 0.0162(2) Uani d 1
H H54 0.659286 -0.011860 0.809141 0.019 Uiso calc 1
C C55 0.36807(13) -0.01519(8) 0.79842(7) 0.0143(2) Uani d 1
C C56 0.36616(16) -0.09418(9) 0.78719(8) 0.0212(3) Uani d 1
H H56 0.397645 -0.090807 0.733542 0.025 Uiso calc 1
C C57 0.31856(18) -0.17757(9) 0.85392(9) 0.0259(3) Uani d 1
H H57 0.316230 -0.230743 0.845538 0.031 Uiso calc 1
C C58 0.27434(16) -0.18366(9) 0.93285(9) 0.0226(3) Uani d 1
H H58 0.243054 -0.240893 0.978501 0.027 Uiso calc 1
C C59 0.27614(15) -0.10594(9) 0.94456(8) 0.0184(2) Uani d 1
H H59 0.246541 -0.109943 0.998515 0.022 Uiso calc 1
C C60 0.32114(14) -0.02160(8) 0.87767(8) 0.0153(2) Uani d 1
H H60 0.319801 0.031642 0.886143 0.018 Uiso calc 1
Cl Cl1 0.11062(5) 0.83590(3) 0.26669(2) 0.03512(10) Uani d 1
Cl Cl2 0.17654(4) 0.72871(3) 0.17281(2) 0.02962(9) Uani d 1
C C61 0.10609(16) 0.72602(9) 0.27127(8) 0.0218(3) Uani d 1
H H61A 0.002980 0.699304 0.291784 0.026 Uiso calc 1
H H61B 0.165617 0.686843 0.310597 0.026 Uiso calc 1
Cl Cl3 0.70558(5) 0.30628(3) 0.27367(2) 0.03072(9) Uani d 1
Cl Cl4 0.84801(4) 0.18745(2) 0.40649(2) 0.02374(8) Uani d 1
C C62 0.78838(16) 0.29773(9) 0.35492(9) 0.0208(3) Uani d 1
H H62A 0.716264 0.311995 0.394731 0.025 Uiso calc 1
H H62B 0.874064 0.342747 0.332468 0.025 Uiso calc 1

loop_
_atom_site_aniso_label
_atom_site_aniso_U_11
_atom_site_aniso_U_22
_atom_site_aniso_U_33
_atom_site_aniso_U_12
_atom_site_aniso_U_13
_atom_site_aniso_U_23
N1 0.0112(4) 0.0113(4) 0.0130(4) 0.0012(4) -0.0023(4) -0.0051(4)
N2 0.0130(4) 0.0120(5) 0.0124(4) 0.0027(4) -0.0030(4) -0.0051(4)
N3 0.0135(5) 0.0116(5) 0.0116(4) 0.0015(4) -0.0019(4) -0.0044(4)
N4 0.0124(4) 0.0119(5) 0.0112(4) 0.0011(4) -0.0016(4) -0.0041(4)
N5 0.0127(4) 0.0112(5) 0.0111(4) 0.0017(4) -0.0029(4) -0.0040(4)
N6 0.0127(4) 0.0119(5) 0.0120(4) 0.0020(4) -0.0020(4) -0.0040(4)
C1 0.0102(5) 0.0105(5) 0.0117(5) 0.0010(4) -0.0033(4) -0.0046(4)
C2 0.0110(5) 0.0108(5) 0.0114(5) 0.0011(4) -0.0026(4) -0.0047(4)
C3 0.0106(5) 0.0109(5) 0.0110(5) 0.0006(4) -0.0022(4) -0.0043(4)
C4 0.0110(5) 0.0107(5) 0.0108(5) 0.0008(4) -0.0025(4) -0.0043(4)
C5 0.0112(5) 0.0112(5) 0.0102(5) 0.0005(4) -0.0021(4) -0.0044(4)
C6 0.0112(5) 0.0110(5) 0.0115(5) 0.0013(4) -0.0031(4) -0.0046(4)
C7 0.0113(5) 0.0113(5) 0.0122(5) 0.0009(4) -0.0024(4) -0.0051(4)
C8 0.0128(5) 0.0128(5) 0.0127(5) 0.0003(4) -0.0015(4) -0.0048(4)
C9 0.0111(5) 0.0142(5) 0.0135(5) 0.0004(4) -0.0018(4) -0.0070(4)
C10 0.0122(5) 0.0120(5) 0.0150(5) 0.0021(4) -0.0034(4) -0.0064(4)
C11 0.0150(5) 0.0128(5) 0.0132(5) 0.0034(4) -0.0035(4) -0.0042(4)
C12 0.0122(5) 0.0121(5) 0.0121(5) 0.0012(4) -0.0032(4) -0.0049(4)
C13 0.0123(5) 0.0162(6) 0.0142(5) 0.0032(4) -0.0038(4) -0.0069(5)
C14 0.0157(6) 0.0183(6) 0.0179(6) 0.0006(5) -0.0021(5) -0.0079(5)
C15 0.0184(6) 0.0267(7) 0.0185(6) -0.0012(5) 0.0012(5) -0.0072(5)
C16 0.0208(6) 0.0340(8) 0.0176(6) 0.0055(6) 0.0006(5) -0.0129(6)
C17 0.0267(7) 0.0270(7) 0.0212(6) 0.0066(6) -0.0037(5) -0.0160(6)
C18 0.0190(6) 0.0181(6) 0.0174(6) 0.0019(5) -0.0021(5) -0.0089(5)
C19 0.0152(5) 0.0140(5) 0.0146(5) 0.0040(4) -0.0051(4) -0.0075(5)
C20 0.0152(5) 0.0163(6) 0.0190(6) 0.0027(4) -0.0039(5) -0.0098(5)
C21 0.0140(5) 0.0202(6) 0.0252(6) 0.0056(5) -0.0055(5) -0.0132(5)
C22 0.0216(6) 0.0173(6) 0.0236(6) 0.0089(5) -0.0095(5) -0.0104(5)
C23 0.0228(6) 0.0140(6) 0.0185(6) 0.0033(5) -0.0044(5) -0.0048(5)
C24 0.0158(6) 0.0175(6) 0.0178(6) 0.0037(5) -0.0022(5) -0.0080(5)
C25 0.0127(5) 0.0127(5) 0.0120(5) 0.0010(4) -0.0023(4) -0.0048(4)
C26 0.0150(5) 0.0117(5) 0.0138(5) 0.0025(4) -0.0031(4) -0.0032(4)
C27 0.0135(5) 0.0125(5) 0.0121(5) 0.0011(4) -0.0031(4) -0.0032(4)
C28 0.0129(5) 0.0142(5) 0.0117(5) 0.0007(4) -0.0015(4) -0.0044(4)
C29 0.0142(5) 0.0128(5) 0.0139(5) 0.0028(4) -0.0012(4) -0.0043(4)
C30 0.0131(5) 0.0114(5) 0.0117(5) 0.0010(4) -0.0026(4) -0.0041(4)
C31 0.0153(5) 0.0117(5) 0.0108(5) 0.0008(4) -0.0014(4) -0.0030(4)
C32 0.0140(5) 0.0176(6) 0.0137(5) 0.0018(4) -0.0018(4) -0.0046(5)
C33 0.0222(6) 0.0172(6) 0.0135(5) 0.0059(5) -0.0049(5) -0.0046(5)
C34 0.0265(7) 0.0135(6) 0.0117(5) 0.0006(5) -0.0018(5) -0.0033(5)
C35 0.0179(6) 0.0164(6) 0.0171(6) -0.0037(5) 0.0008(5) -0.0051(5)
C36 0.0155(6) 0.0153(6) 0.0169(6) 0.0012(4) -0.0032(5) -0.0047(5)
C37 0.0158(5) 0.0126(5) 0.0122(5) -0.0013(4) 0.0007(4) -0.0043(4)
C38 0.0226(6) 0.0170(6) 0.0150(6) 0.0012(5) -0.0023(5) -0.0052(5)
C39 0.0304(7) 0.0204(6) 0.0127(6) -0.0022(5) 0.0003(5) -0.0063(5)
C40 0.0258(7) 0.0195(6) 0.0197(6) -0.0052(5) 0.0071(5) -0.0108(5)
C41 0.0176(6) 0.0182(6) 0.0236(6) -0.0008(5) 0.0026(5) -0.0098(5)
C42 0.0177(6) 0.0158(6) 0.0154(6) 0.0005(5) -0.0008(5) -0.0054(5)
C43 0.0136(5) 0.0116(5) 0.0104(5) 0.0013(4) -0.0021(4) -0.0048(4)
C44 0.0137(5) 0.0138(5) 0.0122(5) 0.0032(4) -0.0017(4) -0.0052(4)
C45 0.0148(5) 0.0125(5) 0.0112(5) 0.0032(4) -0.0031(4) -0.0055(4)
C46 0.0156(5) 0.0116(5) 0.0113(5) 0.0012(4) -0.0027(4) -0.0041(4)
C47 0.0143(5) 0.0130(5) 0.0122(5) 0.0013(4) -0.0006(4) -0.0035(4)
C48 0.0129(5) 0.0120(5) 0.0121(5) 0.0014(4) -0.0025(4) -0.0046(4)
C49 0.0143(5) 0.0102(5) 0.0134(5) 0.0018(4) -0.0024(4) -0.0035(4)
C50 0.0197(6) 0.0153(6) 0.0144(5) 0.0038(5) -0.0033(5) -0.0067(5)
C51 0.0227(6) 0.0182(6) 0.0196(6) 0.0066(5) -0.0030(5) -0.0105(5)
C52 0.0206(6) 0.0162(6) 0.0233(6) 0.0073(5) -0.0063(5) -0.0090(5)
C53 0.0228(6) 0.0162(6) 0.0172(6) 0.0062(5) -0.0079(5) -0.0056(5)
C54 0.0189(6) 0.0151(6) 0.0144(5) 0.0044(5) -0.0035(5) -0.0065(5)
C55 0.0143(5) 0.0117(5) 0.0135(5) 0.0012(4) -0.0022(4) -0.0028(4)
C56 0.0297(7) 0.0156(6) 0.0164(6) -0.0010(5) -0.0013(5) -0.0066(5)
C57 0.0372(8) 0.0130(6) 0.0238(7) -0.0034(6) -0.0002(6) -0.0073(5)
C58 0.0266(7) 0.0133(6) 0.0200(6) -0.0026(5) -0.0006(5) -0.0015(5)
C59 0.0193(6) 0.0169(6) 0.0137(5) 0.0003(5) 0.0000(5) -0.0033(5)
C60 0.0153(5) 0.0136(5) 0.0147(5) 0.0012(4) -0.0015(4) -0.0048(5)
Cl1 0.0569(3) 0.01799(17) 0.02317(17) -0.00789(16) -0.00341(17) -0.00389(14)
Cl2 0.03465(19) 0.0337(2) 0.01836(16) 0.00290(15) -0.00656(14) -0.00909(14)
C61 0.0273(7) 0.0158(6) 0.0156(6) -0.0027(5) -0.0028(5) -0.0013(5)
Cl3 0.0449(2) 0.02792(18) 0.01921(16) -0.00109(16) -0.01175(15) -0.00788(14)
Cl4 0.02025(15) 0.02240(16) 0.02590(16) 0.00880(12) -0.00300(12) -0.00941(13)
C62 0.0233(6) 0.0187(6) 0.0233(6) 0.0049(5) -0.0087(5) -0.0106(5)

loop_
_atom_type_symbol
_atom_type_description
_atom_type_scat_dispersion_real
_atom_type_scat_dispersion_imag
_atom_type_scat_source
C C 0.0033 0.0016 'International Tables Vol C Tables 4.2.6.8 and 6.1.1.4'
H H 0.0000 0.0000 'International Tables Vol C Tables 4.2.6.8 and 6.1.1.4'
N N 0.0061 0.0033 'International Tables Vol C Tables 4.2.6.8 and 6.1.1.4'
Cl Cl 0.1484 0.1585 'International Tables Vol C Tables 4.2.6.8 and 6.1.1.4'

loop_
_geom_angle_atom_site_label_1
_geom_angle_atom_site_label_2
_geom_angle_atom_site_label_3
_geom_angle
C1 N1 C7 116.30(10)
C2 N2 C12 116.39(10)
C3 N3 C25 116.16(10)
C4 N4 C30 116.49(10)
C5 N5 C43 116.77(10)
C6 N6 C48 116.57(10)
N1 C1 C2 121.85(10)
N1 C1 C6 118.82(10)
C2 C1 C6 119.30(10)
N2 C2 C1 122.22(10)
N2 C2 C3 117.20(10)
C1 C2 C3 120.56(10)
N3 C3 C4 122.47(10)
N3 C3 C2 117.23(10)
C4 C3 C2 120.26(10)
N4 C4 C3 121.81(10)
N4 C4 C5 118.87(10)
C3 C4 C5 119.32(10)
N5 C5 C6 121.65(10)
N5 C5 C4 117.87(10)
C6 C5 C4 120.48(10)
N6 C6 C5 121.95(10)
N6 C6 C1 118.34(10)
C5 C6 C1 119.70(10)
N1 C7 C8 120.43(11)
N1 C7 C12 121.41(10)
C8 C7 C12 118.14(10)
C9 C8 C7 122.09(11)
C9 C8 H8 119.0
C7 C8 H8 119.0
C8 C9 C10 119.46(10)
C8 C9 C13 117.04(11)
C10 C9 C13 123.45(10)
C11 C10 C9 118.05(10)
C11 C10 C19 116.27(11)
C9 C10 C19 125.65(10)
C10 C11 C12 122.52(11)
C10 C11 H11 118.7
C12 C11 H11 118.7
N2 C12 C11 118.80(11)
N2 C12 C7 121.68(11)
C11 C12 C7 119.51(11)
C18 C13 C14 118.81(11)
C18 C13 C9 121.17(11)
C14 C13 C9 119.97(11)
C15 C14 C13 120.58(12)
C15 C14 H14 119.7
C13 C14 H14 119.7
C16 C15 C14 119.99(13)
C16 C15 H15 120.0
C14 C15 H15 120.0
C15 C16 C17 119.89(12)
C15 C16 H16 120.1
C17 C16 H16 120.1
C16 C17 C18 120.19(13)
C16 C17 H17 119.9
C18 C17 H17 119.9
C17 C18 C13 120.53(13)
C17 C18 H18 119.7
C13 C18 H18 119.7
C20 C19 C24 117.96(11)
C20 C19 C10 122.87(11)
C24 C19 C10 118.98(11)
C21 C20 C19 120.42(12)
C21 C20 H20 119.8
C19 C20 H20 119.8
C22 C21 C20 120.84(12)
C22 C21 H21 119.6
C20 C21 H21 119.6
C21 C22 C23 119.57(12)
C21 C22 H22 120.2
C23 C22 H22 120.2
C22 C23 C24 119.89(12)
C22 C23 H23 120.1
C24 C23 H23 120.1
C23 C24 C19 121.27(12)
C23 C24 H24 119.4
C19 C24 H24 119.4
N3 C25 C26 118.94(11)
N3 C25 C30 121.74(11)
C26 C25 C30 119.32(11)
C27 C26 C25 121.72(11)
C27 C26 H26 119.1
C25 C26 H26 119.1
C26 C27 C28 119.20(11)
C26 C27 C31 117.00(11)
C28 C27 C31 123.74(11)
C29 C28 C27 119.15(11)
C29 C28 C37 118.19(11)
C27 C28 C37 122.53(11)
C28 C29 C30 121.82(11)
C28 C29 H29 119.1
C30 C29 H29 119.1
N4 C30 C29 120.21(11)
N4 C30 C25 121.24(10)
C29 C30 C25 118.52(11)
C36 C31 C32 118.92(11)
C36 C31 C27 121.40(11)
C32 C31 C27 119.51(11)
C33 C32 C31 120.44(12)
C33 C32 H32 119.8
C31 C32 H32 119.8
C34 C33 C32 120.24(12)
C34 C33 H33 119.9
C32 C33 H33 119.9
C33 C34 C35 119.71(12)
C33 C34 H34 120.1
C35 C34 H34 120.1
C34 C35 C36 120.55(12)
C34 C35 H35 119.7
C36 C35 H35 119.7
C35 C36 C31 120.13(12)
C35 C36 H36 119.9
C31 C36 H36 119.9
C42 C37 C38 118.35(11)
C42 C37 C28 120.41(11)
C38 C37 C28 121.10(11)
C39 C38 C37 120.58(13)
C39 C38 H38 119.7
C37 C38 H38 119.7
C40 C39 C38 120.43(13)
C40 C39 H39 119.8
C38 C39 H39 119.8
C39 C40 C41 119.76(12)
C39 C40 H40 120.1
C41 C40 H40 120.1
C40 C41 C42 119.84(13)
C40 C41 H41 120.1
C42 C41 H41 120.1
C41 C42 C37 121.05(12)
C41 C42 H42 119.5
C37 C42 H42 119.5
N5 C43 C44 119.26(10)
N5 C43 C48 121.46(11)
C44 C43 C48 119.27(11)
C45 C44 C43 121.32(11)
C45 C44 H44 119.3
C43 C44 H44 119.3
C44 C45 C46 119.37(11)
C44 C45 C49 118.20(11)
C46 C45 C49 122.40(10)
C47 C46 C45 119.76(11)
C47 C46 C55 119.40(11)
C45 C46 C55 120.83(10)
C46 C47 C48 121.10(11)
C46 C47 H47 119.4
C48 C47 H47 119.4
N6 C48 C47 119.90(11)
N6 C48 C43 121.16(11)
C47 C48 C43 118.94(11)
C54 C49 C50 118.52(11)
C54 C49 C45 121.15(11)
C50 C49 C45 120.21(11)
C51 C50 C49 120.42(12)
C51 C50 H50 119.8
C49 C50 H50 119.8
C52 C51 C50 120.52(12)
C52 C51 H51 119.7
C50 C51 H51 119.7
C51 C52 C53 119.49(12)
C51 C52 H52 120.3
C53 C52 H52 120.3
C54 C53 C52 120.07(12)
C54 C53 H53 120.0
C52 C53 H53 120.0
C53 C54 C49 120.96(11)
C53 C54 H54 119.5
C49 C54 H54 119.5
C60 C55 C56 118.87(11)
C60 C55 C46 120.40(11)
C56 C55 C46 120.73(11)
C57 C56 C55 120.45(12)
C57 C56 H56 119.8
C55 C56 H56 119.8
C56 C57 C58 120.36(13)
C56 C57 H57 119.8
C58 C57 H57 119.8
C59 C58 C57 119.58(12)
C59 C58 H58 120.2
C57 C58 H58 120.2
C58 C59 C60 120.47(12)
C58 C59 H59 119.8
C60 C59 H59 119.8
C55 C60 C59 120.26(12)
C55 C60 H60 119.9
C59 C60 H60 119.9
Cl1 C61 Cl2 111.51(7)
Cl1 C61 H61A 109.3
Cl2 C61 H61A 109.3
Cl1 C61 H61B 109.3
Cl2 C61 H61B 109.3
H61A C61 H61B 108.0
Cl3 C62 Cl4 111.38(7)
Cl3 C62 H62A 109.4
Cl4 C62 H62A 109.4
Cl3 C62 H62B 109.4
Cl4 C62 H62B 109.4
H62A C62 H62B 108.0

loop_
_geom_bond_atom_site_label_1
_geom_bond_atom_site_label_2
_geom_bond_distance
N1 C1 1.3278(15)
N1 C7 1.3588(15)
N2 C2 1.3231(15)
N2 C12 1.3513(15)
N3 C3 1.3279(15)
N3 C25 1.3529(15)
N4 C4 1.3296(15)
N4 C30 1.3585(15)
N5 C5 1.3268(15)
N5 C43 1.3528(15)
N6 C6 1.3286(15)
N6 C48 1.3567(15)
C1 C2 1.4305(16)
C1 C6 1.4763(16)
C2 C3 1.4713(16)
C3 C4 1.4263(16)
C4 C5 1.4755(16)
C5 C6 1.4328(16)
C7 C8 1.4159(16)
C7 C12 1.4192(16)
C8 C9 1.3851(16)
C8 H8 0.9500
C9 C10 1.4526(17)
C9 C13 1.4939(16)
C10 C11 1.3792(16)
C10 C19 1.4934(16)
C11 C12 1.4103(16)
C11 H11 0.9500
C13 C18 1.3973(17)
C13 C14 1.3984(18)
C14 C15 1.3948(18)
C14 H14 0.9500
C15 C16 1.388(2)
C15 H15 0.9500
C16 C17 1.391(2)
C16 H16 0.9500
C17 C18 1.3907(18)
C17 H17 0.9500
C18 H18 0.9500
C19 C20 1.3987(17)
C19 C24 1.4075(18)
C20 C21 1.3949(17)
C20 H20 0.9500
C21 C22 1.386(2)
C21 H21 0.9500
C22 C23 1.3877(19)
C22 H22 0.9500
C23 C24 1.3915(18)
C23 H23 0.9500
C24 H24 0.9500
C25 C26 1.4124(16)
C25 C30 1.4237(16)
C26 C27 1.3736(17)
C26 H26 0.9500
C27 C28 1.4489(17)
C27 C31 1.4865(16)
C28 C29 1.3798(17)
C28 C37 1.4920(16)
C29 C30 1.4155(16)
C29 H29 0.9500
C31 C36 1.3983(17)
C31 C32 1.4001(17)
C32 C33 1.3925(18)
C32 H32 0.9500
C33 C34 1.3854(19)
C33 H33 0.9500
C34 C35 1.3875(19)
C34 H34 0.9500
C35 C36 1.3923(18)
C35 H35 0.9500
C36 H36 0.9500
C37 C42 1.3978(18)
C37 C38 1.4004(17)
C38 C39 1.3899(18)
C38 H38 0.9500
C39 C40 1.387(2)
C39 H39 0.9500
C40 C41 1.391(2)
C40 H40 0.9500
C41 C42 1.3915(18)
C41 H41 0.9500
C42 H42 0.9500
C43 C44 1.4136(16)
C43 C48 1.4244(16)
C44 C45 1.3759(17)
C44 H44 0.9500
C45 C46 1.4440(16)
C45 C49 1.4868(16)
C46 C47 1.3770(17)
C46 C55 1.4905(16)
C47 C48 1.4179(16)
C47 H47 0.9500
C49 C54 1.3977(17)
C49 C50 1.3979(17)
C50 C51 1.3891(18)
C50 H50 0.9500
C51 C52 1.3880(19)
C51 H51 0.9500
C52 C53 1.3911(19)
C52 H52 0.9500
C53 C54 1.3858(17)
C53 H53 0.9500
C54 H54 0.9500
C55 C60 1.3949(17)
C55 C56 1.3976(18)
C56 C57 1.3889(19)
C56 H56 0.9500
C57 C58 1.389(2)
C57 H57 0.9500
C58 C59 1.3818(19)
C58 H58 0.9500
C59 C60 1.3957(17)
C59 H59 0.9500
C60 H60 0.9500
Cl1 C61 1.7665(14)
Cl2 C61 1.7812(14)
C61 H61A 0.9900
C61 H61B 0.9900
Cl3 C62 1.7695(14)
Cl4 C62 1.7713(14)
C62 H62A 0.9900
C62 H62B 0.9900

loop_
_geom_hbond_atom_site_label_D
_geom_hbond_atom_site_label_H
_geom_hbond_atom_site_label_A
_geom_hbond_site_symmetry_A
_geom_hbond_distance_DH
_geom_hbond_distance_HA
_geom_hbond_distance_DA
_geom_hbond_angle_DHA
_geom_hbond_publ_flag
C61 H61A N1 2_566 0.99 2.46 3.2380(17) 135.4 yes
C61 H61B N2 . 0.99 2.40 3.2745(17) 146.3 yes
C61 H61B N3 . 0.99 2.61 3.4923(18) 148.8 yes
C62 H62A N4 . 0.99 2.58 3.2547(17) 125.5 yes
C62 H62A N5 . 0.99 2.46 3.4381(17) 168.6 yes

loop_
_geom_torsion_atom_site_label_1
_geom_torsion_atom_site_label_2
_geom_torsion_atom_site_label_3
_geom_torsion_atom_site_label_4
_geom_torsion
C7 N1 C1 C2 0.39(16)
C7 N1 C1 C6 178.51(10)
C12 N2 C2 C1 3.53(16)
C12 N2 C2 C3 -174.71(10)
N1 C1 C2 N2 -3.64(17)
C6 C1 C2 N2 178.24(10)
N1 C1 C2 C3 174.54(10)
C6 C1 C2 C3 -3.57(16)
C25 N3 C3 C4 1.04(16)
C25 N3 C3 C2 178.61(10)
N2 C2 C3 N3 1.24(16)
C1 C2 C3 N3 -177.04(10)
N2 C2 C3 C4 178.87(10)
C1 C2 C3 C4 0.59(16)
C30 N4 C4 C3 1.96(16)
C30 N4 C4 C5 -177.66(10)
N3 C3 C4 N4 -2.97(18)
C2 C3 C4 N4 179.52(10)
N3 C3 C4 C5 176.64(10)
C2 C3 C4 C5 -0.86(16)
C43 N5 C5 C6 3.42(16)
C43 N5 C5 C4 -177.02(10)
N4 C4 C5 N5 4.35(16)
C3 C4 C5 N5 -175.28(10)
N4 C4 C5 C6 -176.09(10)
C3 C4 C5 C6 4.28(16)
C48 N6 C6 C5 2.78(16)
C48 N6 C6 C1 -176.00(10)
N5 C5 C6 N6 -6.51(18)
C4 C5 C6 N6 173.94(10)
N5 C5 C6 C1 172.25(10)
C4 C5 C6 C1 -7.29(16)
N1 C1 C6 N6 7.57(16)
C2 C1 C6 N6 -174.26(10)
N1 C1 C6 C5 -171.24(10)
C2 C1 C6 C5 6.93(16)
C1 N1 C7 C8 -175.81(10)
C1 N1 C7 C12 2.53(16)
N1 C7 C8 C9 177.93(11)
C12 C7 C8 C9 -0.46(17)
C7 C8 C9 C10 3.64(18)
C7 C8 C9 C13 -173.85(11)
C8 C9 C10 C11 -2.59(17)
C13 C9 C10 C11 174.73(11)
C8 C9 C10 C19 175.49(11)
C13 C9 C10 C19 -7.18(18)
C9 C10 C11 C12 -1.63(18)
C19 C10 C11 C12 -179.89(11)
C2 N2 C12 C11 178.93(11)
C2 N2 C12 C7 -0.57(17)
C10 C11 C12 N2 -174.68(11)
C10 C11 C12 C7 4.83(18)
N1 C7 C12 N2 -2.59(18)
C8 C7 C12 N2 175.78(11)
N1 C7 C12 C11 177.91(11)
C8 C7 C12 C11 -3.71(17)
C8 C9 C13 C18 131.14(13)
C10 C9 C13 C18 -46.24(17)
C8 C9 C13 C14 -46.20(16)
C10 C9 C13 C14 136.41(12)
C18 C13 C14 C15 1.27(19)
C9 C13 C14 C15 178.68(12)
C13 C14 C15 C16 -0.6(2)
C14 C15 C16 C17 -0.3(2)
C15 C16 C17 C18 0.7(2)
C16 C17 C18 C13 0.0(2)
C14 C13 C18 C17 -0.95(19)
C9 C13 C18 C17 -178.32(12)
C11 C10 C19 C20 143.00(12)
C9 C10 C19 C20 -35.12(18)
C11 C10 C19 C24 -31.82(16)
C9 C10 C19 C24 150.07(12)
C24 C19 C20 C21 0.87(18)
C10 C19 C20 C21 -174.00(11)
C19 C20 C21 C22 1.38(19)
C20 C21 C22 C23 -2.2(2)
C21 C22 C23 C24 0.8(2)
C22 C23 C24 C19 1.5(2)
C20 C19 C24 C23 -2.31(19)
C10 C19 C24 C23 172.76(11)
C3 N3 C25 C26 -178.15(11)
C3 N3 C25 C30 1.57(17)
N3 C25 C26 C27 -177.36(11)
C30 C25 C26 C27 2.91(18)
C25 C26 C27 C28 1.87(18)
C25 C26 C27 C31 -175.41(11)
C26 C27 C28 C29 -4.81(18)
C31 C27 C28 C29 172.28(11)
C26 C27 C28 C37 171.17(11)
C31 C27 C28 C37 -11.75(18)
C27 C28 C29 C30 2.96(18)
C37 C28 C29 C30 -173.19(11)
C4 N4 C30 C29 -177.43(11)
C4 N4 C30 C25 0.63(16)
C28 C29 C30 N4 179.89(11)
C28 C29 C30 C25 1.78(18)
N3 C25 C30 N4 -2.53(18)
C26 C25 C30 N4 177.19(11)
N3 C25 C30 C29 175.56(11)
C26 C25 C30 C29 -4.72(17)
C26 C27 C31 C36 130.02(13)
C28 C27 C31 C36 -47.12(18)
C26 C27 C31 C32 -45.20(16)
C28 C27 C31 C32 137.66(13)
C36 C31 C32 C33 -1.07(18)
C27 C31 C32 C33 174.26(11)
C31 C32 C33 C34 0.42(19)
C32 C33 C34 C35 0.43(19)
C33 C34 C35 C36 -0.6(2)
C34 C35 C36 C31 -0.1(2)
C32 C31 C36 C35 0.90(19)
C27 C31 C36 C35 -174.34(12)
C29 C28 C37 C42 -43.08(17)
C27 C28 C37 C42 140.91(13)
C29 C28 C37 C38 132.67(13)
C27 C28 C37 C38 -43.34(18)
C42 C37 C38 C39 0.43(19)
C28 C37 C38 C39 -175.40(12)
C37 C38 C39 C40 -0.1(2)
C38 C39 C40 C41 -0.2(2)
C39 C40 C41 C42 0.2(2)
C40 C41 C42 C37 0.2(2)
C38 C37 C42 C41 -0.48(19)
C28 C37 C42 C41 175.38(12)
C5 N5 C43 C44 -179.04(11)
C5 N5 C43 C48 2.65(16)
N5 C43 C44 C45 -174.46(11)
C48 C43 C44 C45 3.89(18)
C43 C44 C45 C46 0.48(18)
C43 C44 C45 C49 -177.63(11)
C44 C45 C46 C47 -4.07(17)
C49 C45 C46 C47 173.96(11)
C44 C45 C46 C55 174.32(11)
C49 C45 C46 C55 -7.66(17)
C45 C46 C47 C48 3.20(18)
C55 C46 C47 C48 -175.21(11)
C6 N6 C48 C47 -176.64(11)
C6 N6 C48 C43 3.29(17)
C46 C47 C48 N6 -178.90(11)
C46 C47 C48 C43 1.18(18)
N5 C43 C48 N6 -6.33(18)
C44 C43 C48 N6 175.36(11)
N5 C43 C48 C47 173.60(11)
C44 C43 C48 C47 -4.71(17)
C44 C45 C49 C54 128.73(13)
C46 C45 C49 C54 -49.32(17)
C44 C45 C49 C50 -47.16(17)
C46 C45 C49 C50 134.79(13)
C54 C49 C50 C51 -0.62(19)
C45 C49 C50 C51 175.38(12)
C49 C50 C51 C52 -0.7(2)
C50 C51 C52 C53 1.3(2)
C51 C52 C53 C54 -0.6(2)
C52 C53 C54 C49 -0.8(2)
C50 C49 C54 C53 1.35(19)
C45 C49 C54 C53 -174.61(12)
C47 C46 C55 C60 -54.54(16)
C45 C46 C55 C60 127.07(13)
C47 C46 C55 C56 125.28(14)
C45 C46 C55 C56 -53.11(17)
C60 C55 C56 C57 -0.1(2)
C46 C55 C56 C57 -179.94(13)
C55 C56 C57 C58 -1.0(2)
C56 C57 C58 C59 0.8(2)
C57 C58 C59 C60 0.4(2)
C56 C55 C60 C59 1.33(19)
C46 C55 C60 C59 -178.84(12)
C58 C59 C60 C55 -1.5(2)

_cod_database_fobs_code 2242327
